data_2105998
loop_
_publ_author_name
'Wolf, Hilke'
'J\/orgensen, Mads R. V.'
'Chen, Yu-Sheng'
'Herbst-Irmer, Regine'
'Stalke, Dietmar'

_publ_section_title
;
 Charge density investigations on [2,2]-paracyclophane -- in data we trust
;
_journal_coeditor_code BM5068
_journal_issue 1
_journal_name_full 'Acta Crystallographica Section B'
_journal_page_first
;
;
_journal_paper_doi 10.1107/S2052520614026080
_journal_volume 71
_journal_year 2015
_chemical_formula_moiety 'C16 H16'
_chemical_formula_sum 'C16 H16'
_chemical_formula_weight 208.29
_chemical_name_common paracyclophane
_chemical_name_systematic
;
[2,2]-Paracyclophane
;
_space_group_crystal_system tetragonal
_space_group_IT_number 118
_space_group_name_Hall 'P -4 -2n'
_space_group_name_H-M_alt 'P -4 n 2'
_symmetry_space_group_name_Hall 'P -4 -2n'
_symmetry_space_group_name_H-M 'P -4 n 2'
_audit_conform_dict_location ftp://ftp.iucr.org/pub/cif_core.dic
_audit_conform_dict_name cif_core.dic
_audit_conform_dict_version 2.3
_audit_creation_date '02-Oct-10 T15:51:43-00:00'
_audit_creation_method 'XD routine XDCIF'
_audit_update_record
;
2015-01-19 # Formatted by IUCr publCIF system
;
_cell_angle_alpha 90
_cell_angle_beta 90
_cell_angle_gamma 90
_cell_formula_units_Z 2
_cell_length_a 7.67260(10)
_cell_length_b 7.67260(10)
_cell_length_c 9.1910(2)
_cell_measurement_temperature 15
_cell_volume 541.063(15)
_computing_cell_refinement 'SAINT V8.30C'
_computing_data_collection ApexII
_computing_data_reduction 'SAINT V8.30C'
_computing_molecular_graphics 'Volkov et al, (2006)'
_computing_publication_material 'Volkov et al, (2006)'
_computing_structure_refinement 'Volkov et al, (2006)'
_diffrn_ambient_temperature 15(2)
_diffrn_measured_fraction_theta_full 1.000
_diffrn_measured_fraction_theta_max 0.998
_diffrn_measurement_device_type 'APEX II CCD'
_diffrn_measurement_method 'omega scans'
_diffrn_radiation_type MoK\a
_diffrn_radiation_wavelength 0.71073
_diffrn_reflns_av_R_equivalents 0.0211
_diffrn_reflns_av_unetI/netI 0.0107
_diffrn_reflns_Laue_measured_fraction_full 1.000
_diffrn_reflns_Laue_measured_fraction_max 0.998
_diffrn_reflns_limit_h_max 15
_diffrn_reflns_limit_h_min -19
_diffrn_reflns_limit_k_max 18
_diffrn_reflns_limit_k_min -19
_diffrn_reflns_limit_l_max 22
_diffrn_reflns_limit_l_min -22
_diffrn_reflns_number 32293
_diffrn_reflns_point_group_measured_fraction_full 1.000
_diffrn_reflns_point_group_measured_fraction_max 0.995
_diffrn_reflns_theta_full 25.242
_diffrn_reflns_theta_max 62.653
_diffrn_reflns_theta_min 3.459
_diffrn_source 'Mo TXS'
_exptl_absorpt_coefficient_mu 0.072
_exptl_absorpt_correction_T_max 0.9999
_exptl_absorpt_correction_T_min 0.9746
_exptl_absorpt_correction_type multi-scan
_exptl_absorpt_process_details SADABS-2014/2,Sheldrick
_exptl_crystal_colour colorless
_exptl_crystal_density_diffrn 1.278
_exptl_crystal_description block
_exptl_crystal_F_000 224
_exptl_crystal_size_max 0.225
_exptl_crystal_size_mid 0.202
_exptl_crystal_size_min 0.163
_refine_ls_extinction_method none
_refine_ls_goodness_of_fit_ref 2.134
_refine_ls_matrix_type full
_refine_ls_number_parameters 118
_refine_ls_number_reflns 4389
_refine_ls_number_restraints 0
_refine_ls_R_factor_all 0.013
_refine_ls_R_factor_gt 0.013
_refine_ls_shift/su_max 0
_refine_ls_structure_factor_coef Fsqd
_refine_ls_weighting_details
;    calc w2 = q/[s^2^(Fo^2^) + (0.01 P)^2^ + 0.01 P + 0.00 + 0.00 sin(th)]
     where P = (0.3333 Fo^2^ + 0.6667 Fc^2^)
           q = 1.0
;
_refine_ls_weighting_scheme calc
_refine_ls_wR_factor_ref 0.032
_reflns_Friedel_coverage 0.833
_reflns_Friedel_fraction_full 1.000
_reflns_Friedel_fraction_max 0.991
_reflns_number_gt 4297
_reflns_number_total 4407
_reflns_threshold_expression 'I > 2\s(I)'
_cod_data_source_file bm5068sup1.cif
_cod_data_source_block para
_cod_database_code 2105998
_publcif_datablock.id {9d80a276-0932-44c8-9b98-8f420b26d872}

loop_
_space_group_symop_id
_space_group_symop_operation_xyz
1 +X,+Y,+Z
2 -X,-Y,+Z
3 +Y,-X,-Z
4 -Y,+X,-Z
5 1/2+X,1/2-Y,1/2+Z
6 1/2-X,1/2+Y,1/2+Z
7 1/2+Y,1/2+X,1/2-Z
8 1/2-Y,1/2-X,1/2-Z

loop_
_atom_local_axes_atom_label
_atom_local_axes_atom0
_atom_local_axes_ax1
_atom_local_axes_atom1
_atom_local_axes_atom2
_atom_local_axes_ax2
C(1) C(3) Z C(1) C(2) Y
C(2) C(4) X C(2) C(1) Y
C(3) C(1) Z C(3) DUM2 Y
C(4) C(2) -X C(4) DUM1 Y
H(2) C(2) Z H(2) C(1) X
H(4) C(4) Z H(4) C(2) Y
H(31) C(3) Z H(31) C(1) X
H(32) C(3) Z H(32) C(1) X

loop_
_atom_rho_multipole_atom_label
_atom_rho_multipole_coeff_Pv
_atom_rho_multipole_coeff_P00
_atom_rho_multipole_coeff_P11
_atom_rho_multipole_coeff_P1-1
_atom_rho_multipole_coeff_P10
_atom_rho_multipole_coeff_P20
_atom_rho_multipole_coeff_P21
_atom_rho_multipole_coeff_P2-1
_atom_rho_multipole_coeff_P22
_atom_rho_multipole_coeff_P2-2
_atom_rho_multipole_coeff_P30
_atom_rho_multipole_coeff_P31
_atom_rho_multipole_coeff_P3-1
_atom_rho_multipole_coeff_P32
_atom_rho_multipole_coeff_P3-2
_atom_rho_multipole_coeff_P33
_atom_rho_multipole_coeff_P3-3
_atom_rho_multipole_coeff_P40
_atom_rho_multipole_coeff_P41
_atom_rho_multipole_coeff_P4-1
_atom_rho_multipole_coeff_P42
_atom_rho_multipole_coeff_P4-2
_atom_rho_multipole_coeff_P43
_atom_rho_multipole_coeff_P4-3
_atom_rho_multipole_coeff_P44
_atom_rho_multipole_coeff_P4-4
_atom_rho_multipole_kappa
_atom_rho_multipole_kappa_prime0
_atom_rho_multipole_kappa_prime1
_atom_rho_multipole_kappa_prime2
_atom_rho_multipole_kappa_prime3
_atom_rho_multipole_kappa_prime4
_atom_rho_multipole_radial_slater_n0
_atom_rho_multipole_radial_slater_zeta0
_atom_rho_multipole_radial_slater_n1
_atom_rho_multipole_radial_slater_zeta1
_atom_rho_multipole_radial_slater_n2
_atom_rho_multipole_radial_slater_zeta2
_atom_rho_multipole_radial_slater_n3
_atom_rho_multipole_radial_slater_zeta3
_atom_rho_multipole_radial_slater_n4
_atom_rho_multipole_radial_slater_zeta4
C(1) 3.82(3) 0 0.033(6) 0.021(10) -0.032(7) 0.072(6) -0.051(5) -0.021(8) -0.152(6) -0.014(8) 0.229(7) 0.007(6) -0.019(11) 0.113(7) -0.015(12) -0.036(6) 0.024(9) 0.050(9) 0.022(8) -0.035(13) 0.009(9) 0.004(11) 0.068(9) 0.046(13) 0.003(8) 0.019(10) 1.018(3) 1.006372 1.006372 1.006372 1.006372 1.006372 2 3.1762 2 3.1762 2 3.1762 3 3.1762 4 3.1762
C(2) 4.148(15) 0 0.004(5) 0.014(5) 0.003(5) -0.197(4) -0.002(3) 0.030(4) 0.017(4) -0.035(4) -0.001(5) 0.026(4) 0.019(5) 0.035(4) -0.035(5) 0.290(5) 0.002(4) 0.035(6) 0.009(5) -0.008(6) 0.006(6) -0.028(5) -0.005(5) -0.018(5) -0.019(5) -0.006(5) 1.005(2) 0.958193 0.958193 0.958193 0.958193 0.958193 2 3.1762 2 3.1762 2 3.1762 3 3.1762 4 3.1762
C(3) 4.40(3) 0 0.016(13) -0.072(8) -0.020(7) 0.014(7) -0.018(10) 0.044(7) 0.025(7) -0.021(10) 0.307(9) 0.009(13) -0.004(7) -0.024(8) 0.045(14) 0.036(13) -0.185(9) 0.041(10) 0.016(15) -0.029(9) 0.017(10) 0.010(15) 0.002(15) 0.133(10) -0.031(9) 0.083(13) 0.964(3) 0.925213 0.925213 0.925213 0.925213 0.925213 2 3.1762 2 3.1762 2 3.1762 3 3.1762 4 3.1762
C(4) 4.1481 0 0.0043 0.0135 0.0032 -0.1968 -0.002 0.0295 0.0173 -0.0354 -0.0013 0.0264 0.0191 0.0352 -0.0353 0.2899 0.0023 0.0345 0.0086 -0.0081 0.006 -0.0282 -0.0048 -0.0175 -0.0189 -0.0056 1.005(2) 0.958193 0.958193 0.958193 0.958193 0.958193 2 3.1762 2 3.1762 2 3.1762 3 3.1762 4 3.1762
H(2) 0.894(8) 0 0 0 0.111(5) 0 0 0 0 0 0 0 0 0 0 0 0 0 0 0 0 0 0 0 0 0 1.1 1.18 1.18 1.18 1.18 1.18 0 2 1 2 2 2 3 2 4 2
H(4) 0.8936 0 0 0 0.1112 0 0 0 0 0 0 0 0 0 0 0 0 0 0 0 0 0 0 0 0 0 1.1 1.18 1.18 1.18 1.18 1.18 0 2 1 2 2 2 3 2 4 2
H(31) 0.851(10) 0 0 0 0.101(6) 0 0 0 0 0 0 0 0 0 0 0 0 0 0 0 0 0 0 0 0 0 1.1 1.18 1.18 1.18 1.18 1.18 0 2 1 2 2 2 3 2 4 2
H(32) 0.8512 0 0 0 0.1009 0 0 0 0 0 0 0 0 0 0 0 0 0 0 0 0 0 0 0 0 0 1.1 1.18 1.18 1.18 1.18 1.18 0 2 1 2 2 2 3 2 4 2

loop_
_atom_site_aniso_label
_atom_site_aniso_U_11
_atom_site_aniso_U_22
_atom_site_aniso_U_33
_atom_site_aniso_U_23
_atom_site_aniso_U_13
_atom_site_aniso_U_12
C(1) 0.00604(3) 0.00599(3) 0.00614(2) -0.00009(2) 0.00004(2) -0.00027(2)
C(2) 0.00600(3) 0.00707(3) 0.00738(3) 0.00029(2) -0.00052(2) 0.00102(2)
C(3) 0.00914(4) 0.00849(3) 0.00595(3) -0.00063(2) 0.00008(2) -0.00218(3)
C(4) 0.00601(3) 0.00702(3) 0.00742(3) -0.00042(2) 0.00039(2) 0.00106(2)

loop_
_atom_site_label
_atom_site_fract_x
_atom_site_fract_y
_atom_site_fract_z
_atom_site_U_iso_or_equiv
_atom_site_occupancy
_atom_site_symmetry_multiplicity
C(1) 0.123242(15) 0.633427(14) 0.903323(10) 0.006 1 8
C(2) 0.250923(15) 0.535568(15) 0.831235(12) 0.007 1 8
C(3) 0.061568(16) 0.583716(15) 1.053601(12) 0.008 1 8
C(4) 0.255107(15) 0.529904(15) 0.679554(12) 0.007 1 8
H(2) 0.32976 0.446145 0.892893 0.008193(18) 1 8
H(4) 0.339203 0.440489 0.622937 0.008169(18) 1 8
H(31) -0.015627 0.689588 1.098005 0.01022(2) 1 8
H(32) 0.168701 0.555101 1.126859 0.01022(2) 1 8

loop_
_atom_type_symbol
_atom_type_description
_atom_type_scat_dispersion_real
_atom_type_scat_dispersion_imag
_atom_type_scat_source
C C -0.0020 0.0005 'International Tables Vol C Tables 4.2.6.8 and 6.1.1.4'
H H 0.0000 0.0000 'International Tables Vol C Tables 4.2.6.8 and 6.1.1.4'

loop_
_geom_angle_atom_site_label_1
_geom_angle_atom_site_label_2
_geom_angle_atom_site_label_3
_geom_angle
_geom_angle_site_symmetry_1
_geom_angle_site_symmetry_2
_geom_angle_site_symmetry_3
_geom_angle_publ_flag
C(2) C(1) C(3) 121.113(10) 1_555 1_555 1_555 yes
C(2) C(1) C(4) 117.210(9) 1_555 1_555 7_456 yes
C(3) C(1) C(4) 120.368(10) 1_555 1_555 7_456 yes
C(1) C(2) C(4) 120.358(10) 1_555 1_555 1_555 yes
C(1) C(2) H(2) 119.064(10) 1_555 1_555 1_555 yes
C(4) C(2) H(2) 119.570(11) 1_555 1_555 1_555 yes
C(1) C(3) H(31) 109.040(10) 1_555 1_555 1_555 yes
C(1) C(3) H(32) 112.432(10) 1_555 1_555 1_555 yes
H(31) C(3) H(32) 109.368(9) 1_555 1_555 1_555 yes
C(1) C(4) C(2) 120.783(11) 7_456 1_555 1_555 yes
C(1) C(4) H(4) 117.539(10) 7_456 1_555 1_555 yes
C(2) C(4) H(4) 121.125(11) 1_555 1_555 1_555 yes

loop_
_geom_bond_atom_site_label_1
_geom_bond_atom_site_label_2
_geom_bond_distance
_geom_bond_site_symmetry_1
_geom_bond_site_symmetry_2
_geom_bond_publ_flag
C(1) C(2) 1.40087(16) 1_555 1_555 yes
C(1) C(3) 1.50901(15) 1_555 1_555 yes
C(1) C(4) 1.40168(16) 1_555 7_456 yes
C(2) C(4) 1.39515(14) 1_555 1_555 yes
C(2) H(2) 1.07600(11) 1_555 1_555 yes
C(3) H(31) 1.08500(12) 1_555 1_555 yes
C(3) H(32) 1.08500(12) 1_555 1_555 yes
C(4) H(4) 1.07600(11) 1_555 1_555 yes
